data_7002553
loop_
_publ_author_name
'Grunova, Ekaterina'
'Roisnel, Thierry'
'Carpentier, Jean-Fran\,cois'

_publ_section_title
;
 Zinc complexes of fluorous alkoxide-imino ligands: Synthesis,
 structure, and use in ring-opening polymerization of lactide and
 \b-butyrolactone
;
_journal_issue 41
_journal_name_full 'Dalton Transactions'
_journal_page_first 9010
_journal_page_last 9019
_journal_paper_doi 10.1039/b902087j
_journal_year 2009
_chemical_compound_source 'synthesis as described'
_chemical_formula_moiety 'C40 H52 F12 N4 O2 Zn2'
_chemical_formula_sum 'C40 H52 F12 N4 O2 Zn2'
_chemical_formula_weight 979.6
_chemical_name_systematic
;
?
;
_space_group_IT_number 14
_symmetry_cell_setting monoclinic
_symmetry_Int_Tables_number 14
_symmetry_space_group_name_Hall '-P 2yab'
_symmetry_space_group_name_H-M 'P 1 21/a 1'
_atom_sites_solution_hydrogens geom
_atom_sites_solution_primary direct
_atom_sites_solution_secondary difmap
_audit_conform_dict_location ftp://ftp.iucr.org/pub/cif_core.dic
_audit_conform_dict_name cif_core.dic
_audit_conform_dict_version 2.3
_audit_creation_date 2007-11-07T10:07:45-00:00
_audit_creation_method 'WinGX routine CIF_UPDATE'
_cell_angle_alpha 90
_cell_angle_beta 109.417(4)
_cell_angle_gamma 90
_cell_formula_units_Z 2
_cell_length_a 12.3834(16)
_cell_length_b 12.9413(15)
_cell_length_c 14.1336(17)
_cell_measurement_reflns_used 5864
_cell_measurement_temperature 100(2)
_cell_measurement_theta_max 27.33
_cell_measurement_theta_min 3.06
_cell_measurement_wavelength 0.71073
_cell_volume 2136.2(5)
_computing_cell_refinement 'Bruker SMART, 2006'
_computing_data_collection 'Bruker SMART, 2006'
_computing_data_reduction 'Bruker SAINT, 2006'
_computing_molecular_graphics 'Ortep-3 for Windows (Farrugia, 1997)'
_computing_publication_material 'WinGX publication routines (Farrugia, 1999)'
_computing_structure_refinement 'SHELXL-97 (Sheldrick, 1997)'
_computing_structure_solution 'SIR97 (Altomare et al., 1999)'
_diffrn_ambient_temperature 100(2)
_diffrn_detector 'CCD plate'
_diffrn_measured_fraction_theta_full 0.999
_diffrn_measured_fraction_theta_max 0.999
_diffrn_measurement_device_type 'APEXII, Bruker-AXS'
_diffrn_measurement_method 'CCD rotation images, thin slices'
_diffrn_radiation_monochromator graphite
_diffrn_radiation_probe x-ray
_diffrn_radiation_type MoK\a
_diffrn_radiation_wavelength 0.71073
_diffrn_reflns_av_R_equivalents 0.0484
_diffrn_reflns_av_unetI/netI 0.0452
_diffrn_reflns_limit_h_max 16
_diffrn_reflns_limit_h_min -16
_diffrn_reflns_limit_k_max 16
_diffrn_reflns_limit_k_min -16
_diffrn_reflns_limit_l_max 18
_diffrn_reflns_limit_l_min -18
_diffrn_reflns_number 17922
_diffrn_reflns_theta_full 27.47
_diffrn_reflns_theta_max 27.47
_diffrn_reflns_theta_min 3.06
_exptl_absorpt_coefficient_mu 1.215
_exptl_absorpt_correction_T_max 0.953
_exptl_absorpt_correction_T_min 0.762
_exptl_absorpt_correction_type multi-scan
_exptl_absorpt_process_details
;
[Sheldrick, G.M. (2002). SADABS Bruker AXS Inc., Madison, Wisconsin, USA]
;
_exptl_crystal_colour colourless
_exptl_crystal_density_diffrn 1.523
_exptl_crystal_density_method 'not measured'
_exptl_crystal_description plate
_exptl_crystal_F_000 1008
_exptl_crystal_size_max 0.22
_exptl_crystal_size_mid 0.15
_exptl_crystal_size_min 0.04
_refine_diff_density_max 0.624
_refine_diff_density_min -0.769
_refine_diff_density_rms 0.079
_refine_ls_extinction_method none
_refine_ls_goodness_of_fit_ref 1.045
_refine_ls_hydrogen_treatment constr
_refine_ls_matrix_type full
_refine_ls_number_parameters 273
_refine_ls_number_reflns 4889
_refine_ls_number_restraints 0
_refine_ls_restrained_S_all 1.045
_refine_ls_R_factor_all 0.0558
_refine_ls_R_factor_gt 0.035
_refine_ls_shift/su_max 0.001
_refine_ls_shift/su_mean 0
_refine_ls_structure_factor_coef Fsqd
_refine_ls_weighting_details 'calc w=1/[\s^2^(Fo^2^)+(0.0441P)^2^+1.0412P] where P=(Fo^2^+2Fc^2^)/3'
_refine_ls_weighting_scheme calc
_refine_ls_wR_factor_gt 0.0837
_refine_ls_wR_factor_ref 0.0943
_reflns_number_gt 3754
_reflns_number_total 4889
_reflns_threshold_expression >2sigma(I)
_cod_data_source_file b902087j.txt
_cod_data_source_block 7
_cod_original_sg_symbol_H-M 'P 21/a'
_cod_database_code 7002553

loop_
_symmetry_equiv_pos_as_xyz
'x, y, z'
'-x+1/2, y+1/2, -z'
'-x, -y, -z'
'x-1/2, -y-1/2, z'

loop_
_atom_site_label
_atom_site_type_symbol
_atom_site_fract_x
_atom_site_fract_y
_atom_site_fract_z
_atom_site_U_iso_or_equiv
_atom_site_adp_type
_atom_site_occupancy
_atom_site_calc_flag
_atom_site_refinement_flags
_atom_site_disorder_assembly
_atom_site_disorder_group
Zn1 Zn 0.61848(2) 0.031180(19) 0.57641(2) 0.01620(9) Uani 1 d . . .
C1 C 0.7791(2) -0.0057(2) 0.5954(2) 0.0275(6) Uani 1 d . . .
H1A H 0.7793 -0.0766 0.5691 0.033 Uiso 1 calc R . .
H1B H 0.8063 0.041 0.5525 0.033 Uiso 1 calc R . .
C2 C 0.8670(2) -0.0024(2) 0.7001(2) 0.0372(7) Uani 1 d . . .
H2A H 0.8724 0.0681 0.7265 0.056 Uiso 1 calc R . .
H2B H 0.9417 -0.0239 0.6974 0.056 Uiso 1 calc R . .
H2C H 0.8434 -0.0493 0.7441 0.056 Uiso 1 calc R . .
O3 O 0.48611(13) -0.06355(12) 0.56961(12) 0.0169(3) Uani 1 d . . .
C4 C 0.4720(2) -0.15783(17) 0.60917(18) 0.0199(5) Uani 1 d . . .
C5 C 0.5873(2) -0.2149(2) 0.6497(2) 0.0320(6) Uani 1 d . . .
F5A F 0.57751(16) -0.30824(14) 0.68645(17) 0.0641(6) Uani 1 d . . .
F5B F 0.66568(14) -0.16260(14) 0.72165(12) 0.0400(4) Uani 1 d . . .
F5C F 0.63095(13) -0.23038(12) 0.57569(12) 0.0346(4) Uani 1 d . . .
C6 C 0.4230(2) -0.13981(19) 0.69534(19) 0.0261(5) Uani 1 d . . .
F6A F 0.32391(13) -0.08878(13) 0.66100(12) 0.0355(4) Uani 1 d . . .
F6B F 0.40100(17) -0.22850(12) 0.73495(12) 0.0442(5) Uani 1 d . . .
F6C F 0.49216(13) -0.08489(11) 0.77047(11) 0.0311(4) Uani 1 d . . .
C7 C 0.3840(2) -0.22787(17) 0.53182(18) 0.0219(5) Uani 1 d . . .
H7A H 0.3766 -0.2932 0.5656 0.026 Uiso 1 calc R . .
H7B H 0.3085 -0.1931 0.5112 0.026 Uiso 1 calc R . .
C8 C 0.4122(2) -0.25409(18) 0.43861(19) 0.0227(5) Uani 1 d . . .
C9 C 0.4331(3) -0.36631(19) 0.4239(2) 0.0332(6) Uani 1 d . . .
H9A H 0.3598 -0.4009 0.3908 0.05 Uiso 1 calc R . .
H9B H 0.4711 -0.3986 0.4892 0.05 Uiso 1 calc R . .
H9C H 0.4819 -0.3726 0.382 0.05 Uiso 1 calc R . .
N10 N 0.41338(17) -0.17991(14) 0.37879(15) 0.0196(4) Uani 1 d . . .
C11 C 0.4371(2) -0.20210(18) 0.28490(18) 0.0218(5) Uani 1 d . . .
H11 H 0.415 -0.2752 0.2647 0.026 Uiso 1 calc R . .
C12 C 0.3672(2) -0.13062(18) 0.20172(18) 0.0210(5) Uani 1 d . . .
H12A H 0.3828 -0.0579 0.2237 0.025 Uiso 1 calc R . .
H12B H 0.2846 -0.1441 0.1874 0.025 Uiso 1 calc R . .
C13 C 0.3975(2) -0.14766(19) 0.10703(19) 0.0233(5) Uani 1 d . . .
H13A H 0.3761 -0.2188 0.0821 0.028 Uiso 1 calc R . .
H13B H 0.3534 -0.0989 0.0544 0.028 Uiso 1 calc R . .
C14 C 0.5647(2) -0.1886(2) 0.30180(19) 0.0253(5) Uani 1 d . . .
H14A H 0.5893 -0.1183 0.3276 0.03 Uiso 1 calc R . .
H14B H 0.6094 -0.2392 0.3522 0.03 Uiso 1 calc R . .
C15 C 0.5871(2) -0.2051(2) 0.20317(19) 0.0285(6) Uani 1 d . . .
H15A H 0.6697 -0.1957 0.214 0.034 Uiso 1 calc R . .
H15B H 0.5661 -0.2767 0.1794 0.034 Uiso 1 calc R . .
N16 N 0.52050(17) -0.13203(15) 0.12694(15) 0.0218(4) Uani 1 d . . .
C17 C 0.5481(2) -0.1413(2) 0.03469(19) 0.0250(5) Uani 1 d . . .
H17A H 0.4891 -0.1045 -0.0198 0.03 Uiso 1 calc R . .
H17B H 0.5455 -0.2152 0.0158 0.03 Uiso 1 calc R . .
C18 C 0.6645(2) -0.09813(19) 0.04394(18) 0.0234(5) Uani 1 d . . .
C19 C 0.7201(2) -0.0274(2) 0.11829(19) 0.0290(6) Uani 1 d . . .
H19 H 0.6867 -0.0086 0.1674 0.035 Uiso 1 calc R . .
C20 C 0.8236(2) 0.0158(3) 0.1218(2) 0.0379(7) Uani 1 d . . .
H20 H 0.861 0.0637 0.1732 0.045 Uiso 1 calc R . .
C21 C 0.8725(2) -0.0109(3) 0.0500(2) 0.0414(7) Uani 1 d . . .
H21 H 0.943 0.0194 0.0517 0.05 Uiso 1 calc R . .
C22 C 0.8190(2) -0.0810(2) -0.0236(2) 0.0351(7) Uani 1 d . . .
H22 H 0.8527 -0.0993 -0.0726 0.042 Uiso 1 calc R . .
C23 C 0.7159(2) -0.1252(2) -0.02669(19) 0.0272(6) Uani 1 d . . .
H23 H 0.68 -0.1744 -0.0773 0.033 Uiso 1 calc R . .

loop_
_atom_site_aniso_label
_atom_site_aniso_U_11
_atom_site_aniso_U_22
_atom_site_aniso_U_33
_atom_site_aniso_U_23
_atom_site_aniso_U_13
_atom_site_aniso_U_12
Zn1 0.01167(13) 0.01835(14) 0.02115(15) 0.00101(11) 0.00890(10) 0.00087(10)
C1 0.0156(12) 0.0287(12) 0.0406(16) -0.0006(11) 0.0128(11) 0.0031(10)
C2 0.0185(13) 0.0434(15) 0.0451(18) 0.0108(13) 0.0044(12) -0.0006(12)
O3 0.0156(8) 0.0184(7) 0.0196(8) 0.0035(6) 0.0096(7) -0.0014(6)
C4 0.0200(12) 0.0203(11) 0.0231(13) 0.0055(9) 0.0123(10) 0.0000(9)
C5 0.0295(14) 0.0295(13) 0.0424(17) 0.0174(12) 0.0192(13) 0.0027(11)
F5A 0.0447(11) 0.0462(11) 0.1049(18) 0.0534(11) 0.0293(12) 0.0129(9)
F5B 0.0246(8) 0.0638(11) 0.0299(9) 0.0131(8) 0.0068(7) 0.0032(8)
F5C 0.0266(8) 0.0307(8) 0.0522(10) 0.0024(7) 0.0208(8) 0.0097(6)
C6 0.0318(14) 0.0276(12) 0.0234(14) 0.0020(10) 0.0152(11) -0.0091(11)
F6A 0.0244(8) 0.0565(10) 0.0333(9) -0.0106(8) 0.0200(7) -0.0033(7)
F6B 0.0736(13) 0.0367(9) 0.0356(10) -0.0010(7) 0.0361(9) -0.0239(9)
F6C 0.0369(9) 0.0338(8) 0.0243(8) -0.0023(6) 0.0127(7) -0.0114(7)
C7 0.0262(13) 0.0189(11) 0.0289(14) 0.0000(9) 0.0200(11) -0.0047(9)
C8 0.0226(12) 0.0204(11) 0.0312(14) 0.0004(10) 0.0170(11) -0.0018(10)
C9 0.0504(18) 0.0210(12) 0.0414(17) 0.0028(11) 0.0329(15) 0.0006(12)
N10 0.0184(10) 0.0200(9) 0.0252(11) 0.0009(8) 0.0137(9) 0.0005(8)
C11 0.0277(13) 0.0190(11) 0.0262(13) 0.0000(9) 0.0188(11) 0.0020(10)
C12 0.0169(11) 0.0243(11) 0.0252(13) -0.0010(10) 0.0114(10) -0.0013(9)
C13 0.0209(12) 0.0271(12) 0.0244(13) -0.0008(10) 0.0108(10) -0.0018(10)
C14 0.0228(13) 0.0345(13) 0.0246(13) 0.0081(11) 0.0158(11) 0.0095(11)
C15 0.0291(14) 0.0352(14) 0.0289(14) 0.0063(11) 0.0199(12) 0.0113(11)
N16 0.0190(10) 0.0292(10) 0.0211(11) 0.0031(8) 0.0119(9) 0.0053(8)
C17 0.0270(13) 0.0312(13) 0.0211(13) -0.0002(10) 0.0138(11) 0.0012(10)
C18 0.0206(12) 0.0349(13) 0.0167(12) 0.0055(10) 0.0089(10) 0.0079(10)
C19 0.0232(13) 0.0470(16) 0.0200(13) -0.0005(12) 0.0112(10) 0.0032(12)
C20 0.0216(14) 0.063(2) 0.0279(15) -0.0076(14) 0.0075(12) -0.0029(13)
C21 0.0185(13) 0.074(2) 0.0357(17) -0.0012(15) 0.0147(12) -0.0042(14)
C22 0.0262(14) 0.0566(18) 0.0281(15) 0.0042(13) 0.0164(12) 0.0109(13)
C23 0.0285(14) 0.0366(14) 0.0200(13) 0.0043(11) 0.0131(11) 0.0101(11)

loop_
_atom_type_symbol
_atom_type_description
_atom_type_scat_dispersion_real
_atom_type_scat_dispersion_imag
_atom_type_scat_source
C C 0.0033 0.0016 'International Tables Vol C Tables 4.2.6.8 and 6.1.1.4'
H H 0 0 'International Tables Vol C Tables 4.2.6.8 and 6.1.1.4'
N N 0.0061 0.0033 'International Tables Vol C Tables 4.2.6.8 and 6.1.1.4'
O O 0.0106 0.006 'International Tables Vol C Tables 4.2.6.8 and 6.1.1.4'
F F 0.0171 0.0103 'International Tables Vol C Tables 4.2.6.8 and 6.1.1.4'
Zn Zn 0.2839 1.4301 'International Tables Vol C Tables 4.2.6.8 and 6.1.1.4'

loop_
_geom_angle_atom_site_label_1
_geom_angle_atom_site_label_2
_geom_angle_atom_site_label_3
_geom_angle
_geom_angle_site_symmetry_1
_geom_angle_site_symmetry_3
_geom_angle_publ_flag
C1 Zn1 O3 128.57(9) . . ?
C1 Zn1 O3 116.72(9) . 3_656 ?
O3 Zn1 O3 81.24(6) . 3_656 ?
C1 Zn1 N10 117.47(9) . 3_656 ?
O3 Zn1 N10 109.78(7) . 3_656 ?
O3 Zn1 N10 89.84(7) 3_656 3_656 ?
C1 Zn1 Zn1 134.84(8) . 3_656 ?
O3 Zn1 Zn1 41.32(4) . 3_656 ?
O3 Zn1 Zn1 39.92(4) 3_656 3_656 ?
N10 Zn1 Zn1 102.59(6) 3_656 3_656 ?
C2 C1 Zn1 119.21(19) . . ?
C2 C1 H1A 107.5 . . ?
Zn1 C1 H1A 107.5 . . ?
C2 C1 H1B 107.5 . . ?
Zn1 C1 H1B 107.5 . . ?
H1A C1 H1B 107 . . ?
C1 C2 H2A 109.5 . . ?
C1 C2 H2B 109.5 . . ?
H2A C2 H2B 109.5 . . ?
C1 C2 H2C 109.5 . . ?
H2A C2 H2C 109.5 . . ?
H2B C2 H2C 109.5 . . ?
C4 O3 Zn1 136.70(14) . . ?
C4 O3 Zn1 117.35(14) . 3_656 ?
Zn1 O3 Zn1 98.76(6) . 3_656 ?
O3 C4 C5 110.38(19) . . ?
O3 C4 C6 108.77(19) . . ?
C5 C4 C6 109.7(2) . . ?
O3 C4 C7 112.66(19) . . ?
C5 C4 C7 109.2(2) . . ?
C6 C4 C7 105.99(18) . . ?
F5B C5 F5A 107.4(2) . . ?
F5B C5 F5C 106.9(2) . . ?
F5A C5 F5C 106.2(2) . . ?
F5B C5 C4 113.0(2) . . ?
F5A C5 C4 112.7(2) . . ?
F5C C5 C4 110.2(2) . . ?
F6C C6 F6A 107.3(2) . . ?
F6C C6 F6B 106.9(2) . . ?
F6A C6 F6B 106.6(2) . . ?
F6C C6 C4 113.1(2) . . ?
F6A C6 C4 110.0(2) . . ?
F6B C6 C4 112.7(2) . . ?
C8 C7 C4 115.73(19) . . ?
C8 C7 H7A 108.3 . . ?
C4 C7 H7A 108.3 . . ?
C8 C7 H7B 108.3 . . ?
C4 C7 H7B 108.3 . . ?
H7A C7 H7B 107.4 . . ?
N10 C8 C9 126.3(2) . . ?
N10 C8 C7 117.6(2) . . ?
C9 C8 C7 116.0(2) . . ?
C8 C9 H9A 109.5 . . ?
C8 C9 H9B 109.5 . . ?
H9A C9 H9B 109.5 . . ?
C8 C9 H9C 109.5 . . ?
H9A C9 H9C 109.5 . . ?
H9B C9 H9C 109.5 . . ?
C8 N10 C11 119.67(19) . . ?
C8 N10 Zn1 116.24(16) . 3_656 ?
C11 N10 Zn1 124.09(14) . 3_656 ?
N10 C11 C12 110.13(18) . . ?
N10 C11 C14 109.9(2) . . ?
C12 C11 C14 110.16(19) . . ?
N10 C11 H11 108.9 . . ?
C12 C11 H11 108.9 . . ?
C14 C11 H11 108.9 . . ?
C11 C12 C13 110.44(19) . . ?
C11 C12 H12A 109.6 . . ?
C13 C12 H12A 109.6 . . ?
C11 C12 H12B 109.6 . . ?
C13 C12 H12B 109.6 . . ?
H12A C12 H12B 108.1 . . ?
N16 C13 C12 110.8(2) . . ?
N16 C13 H13A 109.5 . . ?
C12 C13 H13A 109.5 . . ?
N16 C13 H13B 109.5 . . ?
C12 C13 H13B 109.5 . . ?
H13A C13 H13B 108.1 . . ?
C15 C14 C11 109.5(2) . . ?
C15 C14 H14A 109.8 . . ?
C11 C14 H14A 109.8 . . ?
C15 C14 H14B 109.8 . . ?
C11 C14 H14B 109.8 . . ?
H14A C14 H14B 108.2 . . ?
N16 C15 C14 110.7(2) . . ?
N16 C15 H15A 109.5 . . ?
C14 C15 H15A 109.5 . . ?
N16 C15 H15B 109.5 . . ?
C14 C15 H15B 109.5 . . ?
H15A C15 H15B 108.1 . . ?
C17 N16 C15 111.23(19) . . ?
C17 N16 C13 110.7(2) . . ?
C15 N16 C13 110.30(19) . . ?
N16 C17 C18 113.1(2) . . ?
N16 C17 H17A 109 . . ?
C18 C17 H17A 109 . . ?
N16 C17 H17B 109 . . ?
C18 C17 H17B 109 . . ?
H17A C17 H17B 107.8 . . ?
C19 C18 C23 118.5(2) . . ?
C19 C18 C17 121.8(2) . . ?
C23 C18 C17 119.6(2) . . ?
C20 C19 C18 120.9(2) . . ?
C20 C19 H19 119.6 . . ?
C18 C19 H19 119.6 . . ?
C19 C20 C21 119.8(3) . . ?
C19 C20 H20 120.1 . . ?
C21 C20 H20 120.1 . . ?
C22 C21 C20 120.0(3) . . ?
C22 C21 H21 120 . . ?
C20 C21 H21 120 . . ?
C21 C22 C23 120.3(2) . . ?
C21 C22 H22 119.9 . . ?
C23 C22 H22 119.9 . . ?
C22 C23 C18 120.5(3) . . ?
C22 C23 H23 119.7 . . ?
C18 C23 H23 119.7 . . ?

loop_
_geom_bond_atom_site_label_1
_geom_bond_atom_site_label_2
_geom_bond_distance
_geom_bond_site_symmetry_2
_geom_bond_publ_flag
Zn1 C1 1.976(2) . ?
Zn1 O3 2.0234(15) . ?
Zn1 O3 2.0821(16) 3_656 ?
Zn1 N10 2.1042(19) 3_656 ?
Zn1 Zn1 3.1165(6) 3_656 ?
C1 C2 1.519(4) . ?
C1 H1A 0.99 . ?
C1 H1B 0.99 . ?
C2 H2A 0.98 . ?
C2 H2B 0.98 . ?
C2 H2C 0.98 . ?
O3 C4 1.377(3) . ?
O3 Zn1 2.0821(16) 3_656 ?
C4 C5 1.539(3) . ?
C4 C6 1.548(3) . ?
C4 C7 1.553(3) . ?
C5 F5B 1.333(3) . ?
C5 F5A 1.337(3) . ?
C5 F5C 1.343(3) . ?
C6 F6C 1.327(3) . ?
C6 F6A 1.335(3) . ?
C6 F6B 1.344(3) . ?
C7 C8 1.510(3) . ?
C7 H7A 0.99 . ?
C7 H7B 0.99 . ?
C8 N10 1.282(3) . ?
C8 C9 1.502(3) . ?
C9 H9A 0.98 . ?
C9 H9B 0.98 . ?
C9 H9C 0.98 . ?
N10 C11 1.479(3) . ?
N10 Zn1 2.1042(19) 3_656 ?
C11 C12 1.520(3) . ?
C11 C14 1.528(3) . ?
C11 H11 1 . ?
C12 C13 1.521(3) . ?
C12 H12A 0.99 . ?
C12 H12B 0.99 . ?
C13 N16 1.469(3) . ?
C13 H13A 0.99 . ?
C13 H13B 0.99 . ?
C14 C15 1.524(3) . ?
C14 H14A 0.99 . ?
C14 H14B 0.99 . ?
C15 N16 1.465(3) . ?
C15 H15A 0.99 . ?
C15 H15B 0.99 . ?
N16 C17 1.459(3) . ?
C17 C18 1.510(3) . ?
C17 H17A 0.99 . ?
C17 H17B 0.99 . ?
C18 C19 1.391(4) . ?
C18 C23 1.396(3) . ?
C19 C20 1.384(4) . ?
C19 H19 0.95 . ?
C20 C21 1.387(4) . ?
C20 H20 0.95 . ?
C21 C22 1.373(4) . ?
C21 H21 0.95 . ?
C22 C23 1.386(4) . ?
C22 H22 0.95 . ?
C23 H23 0.95 . ?

loop_
_geom_torsion_atom_site_label_1
_geom_torsion_atom_site_label_2
_geom_torsion_atom_site_label_3
_geom_torsion_atom_site_label_4
_geom_torsion
_geom_torsion_site_symmetry_1
_geom_torsion_site_symmetry_2
_geom_torsion_site_symmetry_3
_geom_torsion_site_symmetry_4
_geom_torsion_publ_flag
O3 Zn1 C1 C2 -95.5(2) . . . . ?
O3 Zn1 C1 C2 163.95(18) 3_656 . . . ?
N10 Zn1 C1 C2 59.0(2) 3_656 . . . ?
Zn1 Zn1 C1 C2 -151.31(16) 3_656 . . . ?
C1 Zn1 O3 C4 30.0(2) . . . . ?
O3 Zn1 O3 C4 147.3(2) 3_656 . . . ?
N10 Zn1 O3 C4 -126.1(2) 3_656 . . . ?
Zn1 Zn1 O3 C4 147.3(2) 3_656 . . . ?
C1 Zn1 O3 Zn1 -117.32(11) . . . 3_656 ?
O3 Zn1 O3 Zn1 0 3_656 . . 3_656 ?
N10 Zn1 O3 Zn1 86.65(8) 3_656 . . 3_656 ?
Zn1 O3 C4 C5 -16.1(3) . . . . ?
Zn1 O3 C4 C5 126.90(18) 3_656 . . . ?
Zn1 O3 C4 C6 104.3(2) . . . . ?
Zn1 O3 C4 C6 -112.69(18) 3_656 . . . ?
Zn1 O3 C4 C7 -138.51(17) . . . . ?
Zn1 O3 C4 C7 4.5(2) 3_656 . . . ?
O3 C4 C5 F5B 59.8(3) . . . . ?
C6 C4 C5 F5B -60.1(3) . . . . ?
C7 C4 C5 F5B -175.86(19) . . . . ?
O3 C4 C5 F5A -178.2(2) . . . . ?
C6 C4 C5 F5A 61.9(3) . . . . ?
C7 C4 C5 F5A -53.9(3) . . . . ?
O3 C4 C5 F5C -59.8(3) . . . . ?
C6 C4 C5 F5C -179.63(19) . . . . ?
C7 C4 C5 F5C 64.6(2) . . . . ?
O3 C4 C6 F6C -61.8(3) . . . . ?
C5 C4 C6 F6C 59.0(3) . . . . ?
C7 C4 C6 F6C 176.8(2) . . . . ?
O3 C4 C6 F6A 58.1(3) . . . . ?
C5 C4 C6 F6A 178.93(19) . . . . ?
C7 C4 C6 F6A -63.3(2) . . . . ?
O3 C4 C6 F6B 176.8(2) . . . . ?
C5 C4 C6 F6B -62.4(3) . . . . ?
C7 C4 C6 F6B 55.4(3) . . . . ?
O3 C4 C7 C8 59.7(3) . . . . ?
C5 C4 C7 C8 -63.4(3) . . . . ?
C6 C4 C7 C8 178.5(2) . . . . ?
C4 C7 C8 N10 -65.4(3) . . . . ?
C4 C7 C8 C9 116.3(3) . . . . ?
C9 C8 N10 C11 0.0(4) . . . . ?
C7 C8 N10 C11 -178.1(2) . . . . ?
C9 C8 N10 Zn1 -179.6(2) . . . 3_656 ?
C7 C8 N10 Zn1 2.3(3) . . . 3_656 ?
C8 N10 C11 C12 144.9(2) . . . . ?
Zn1 N10 C11 C12 -35.6(3) 3_656 . . . ?
C8 N10 C11 C14 -93.6(3) . . . . ?
Zn1 N10 C11 C14 86.0(2) 3_656 . . . ?
N10 C11 C12 C13 175.94(19) . . . . ?
C14 C11 C12 C13 54.5(3) . . . . ?
C11 C12 C13 N16 -57.1(3) . . . . ?
N10 C11 C14 C15 -176.54(18) . . . . ?
C12 C11 C14 C15 -55.0(3) . . . . ?
C11 C14 C15 N16 58.6(3) . . . . ?
C14 C15 N16 C17 175.4(2) . . . . ?
C14 C15 N16 C13 -61.4(3) . . . . ?
C12 C13 N16 C17 -176.06(19) . . . . ?
C12 C13 N16 C15 60.4(3) . . . . ?
C15 N16 C17 C18 -72.7(3) . . . . ?
C13 N16 C17 C18 164.3(2) . . . . ?
N16 C17 C18 C19 -20.4(3) . . . . ?
N16 C17 C18 C23 162.9(2) . . . . ?
C23 C18 C19 C20 0.6(4) . . . . ?
C17 C18 C19 C20 -176.1(3) . . . . ?
C18 C19 C20 C21 0.4(5) . . . . ?
C19 C20 C21 C22 -0.8(5) . . . . ?
C20 C21 C22 C23 0.1(5) . . . . ?
C21 C22 C23 C18 0.9(4) . . . . ?
C19 C18 C23 C22 -1.2(4) . . . . ?
C17 C18 C23 C22 175.6(2) . . . . ?
